data_4503206
loop_
_publ_author_name
'Zhang, Weiguo'
'Tao, Xutang'
'Zhang, Chengqian'
'Gao, Zeliang'
'Zhang, Yongzhuan'
'Yu, Wentao'
'Cheng, Xiufeng'
'Liu, Xuesong'
'Jiang, Minhua'

_publ_section_title
;
 Bulk Growth and Characterization of a Novel Nonlinear Optical Crystal
 BaTeMo2O9
;
_journal_issue 1
_journal_name_full 'Crystal Growth &amp; Design'
_journal_page_first 304
_journal_paper_doi 10.1021/cg700755p
_journal_volume 8
_journal_year 2008
_chemical_formula_moiety 'Mo2 O9 Te, Ba '
_chemical_formula_sum 'Ba Mo2 O9 Te'
_chemical_formula_weight 600.82
_chemical_name_systematic
;
 ?
;
_space_group_IT_number 4
_symmetry_cell_setting monoclinic
_symmetry_space_group_name_Hall 'P 2yb'
_symmetry_space_group_name_H-M 'P 1 21 1'
_atom_sites_solution_primary direct
_atom_sites_solution_secondary difmap
_audit_creation_method SHELXL-97
_cell_angle_alpha 90.00
_cell_angle_beta 90.8970(10)
_cell_angle_gamma 90.00
_cell_formula_units_Z 2
_cell_length_a 5.53460(10)
_cell_length_b 7.45620(10)
_cell_length_c 8.83420(10)
_cell_measurement_reflns_used 6348
_cell_measurement_temperature 293(2)
_cell_measurement_theta_max 36.89
_cell_measurement_theta_min 2.73
_cell_volume 364.517(9)
_computing_cell_refinement 'APEX2 Software Suite (Bruker,2005)'
_computing_data_collection 'APEX2 Software Suite (Bruker,2005)'
_computing_data_reduction 'APEX2 Software Suite (Bruker,2005)'
_computing_molecular_graphics 'SHELXTL (Bruker, 1997)'
_computing_publication_material 'WINGX (Farrugia,1999)'
_computing_structure_refinement 'SHELXL-97 (Sheldrick, 1997)'
_computing_structure_solution 'SIR97 (Altomare,1999)'
_diffrn_ambient_temperature 293(2)
_diffrn_measured_fraction_theta_full 0.981
_diffrn_measured_fraction_theta_max 0.910
_diffrn_measurement_device_type 'Bruker APEX2 CCD area-detector diffractometer'
_diffrn_measurement_method '\f and \w scans'
_diffrn_radiation_monochromator graphite
_diffrn_radiation_source 'fine-focus sealed tube'
_diffrn_radiation_type MoK\a
_diffrn_radiation_wavelength 0.71073
_diffrn_reflns_av_R_equivalents 0.0170
_diffrn_reflns_av_sigmaI/netI 0.0294
_diffrn_reflns_limit_h_max 9
_diffrn_reflns_limit_h_min -9
_diffrn_reflns_limit_k_max 11
_diffrn_reflns_limit_k_min -11
_diffrn_reflns_limit_l_max 14
_diffrn_reflns_limit_l_min -13
_diffrn_reflns_number 6765
_diffrn_reflns_theta_full 35.00
_diffrn_reflns_theta_max 37.12
_diffrn_reflns_theta_min 2.31
_diffrn_standards_decay_% 0
_diffrn_standards_interval_count 0
_diffrn_standards_interval_time 0
_diffrn_standards_number 0
_exptl_absorpt_coefficient_mu 12.676
_exptl_absorpt_correction_T_max 0.32
_exptl_absorpt_correction_T_min 0.28
_exptl_absorpt_correction_type multi-scan
_exptl_absorpt_process_details 'APEX2 Software Suite (Bruker,2005)'
_exptl_crystal_colour colourless
_exptl_crystal_density_diffrn 5.474
_exptl_crystal_density_method 'not measured'
_exptl_crystal_description block
_exptl_crystal_F_000 528
_exptl_crystal_size_max 0.11
_exptl_crystal_size_mid 0.10
_exptl_crystal_size_min 0.09
_refine_diff_density_max 1.406
_refine_diff_density_min -1.153
_refine_diff_density_rms 0.244
_refine_ls_abs_structure_details 'Flack H D (1983), Acta Cryst. A39, 876-881'
_refine_ls_abs_structure_Flack 0.031(10)
_refine_ls_extinction_coef 0.0305(6)
_refine_ls_extinction_expression Fc^*^=kFc[1+0.001xFc^2^\l^3^/sin(2\q)]^-1/4^
_refine_ls_extinction_method SHELXL
_refine_ls_goodness_of_fit_ref 1.160
_refine_ls_matrix_type full
_refine_ls_number_parameters 119
_refine_ls_number_reflns 3045
_refine_ls_number_restraints 1
_refine_ls_restrained_S_all 1.159
_refine_ls_R_factor_all 0.0163
_refine_ls_R_factor_gt 0.0162
_refine_ls_shift/su_max 0.002
_refine_ls_shift/su_mean 0.000
_refine_ls_structure_factor_coef Fsqd
_refine_ls_weighting_details 'calc w=1/[\s^2^(Fo^2^)+(0.0083P)^2^+0.0000P] where P=(Fo^2^+2Fc^2^)/3'
_refine_ls_weighting_scheme calc
_refine_ls_wR_factor_gt 0.0360
_refine_ls_wR_factor_ref 0.0361
_reflns_number_gt 3032
_reflns_number_total 3045
_reflns_threshold_expression >2sigma(I)
_cod_data_source_file cg700755p-file002.cif
_cod_data_source_block zhangweiguo02
_cod_depositor_comments
;
The following automatic conversions were performed:

'_symmetry_cell_setting' value 'Monoclinic' changed to 'monoclinic'
according to /home/saulius/struct/CIF-dictionaries/cif_core.dic
dictionary named 'cif_core.dic' version 2.4.1 from 2010-06-29.

Automatic conversion script
Id: cif_fix_values 1715 2011-07-08 13:25:40Z adriana 
;
_cod_original_sg_symbol_Hall 'P 2yb '
_cod_original_sg_symbol_H-M P21
_cod_database_code 4503206

loop_
_symmetry_equiv_pos_as_xyz
'x, y, z'
'-x, y+1/2, -z'

loop_
_atom_site_label
_atom_site_type_symbol
_atom_site_fract_x
_atom_site_fract_y
_atom_site_fract_z
_atom_site_U_iso_or_equiv
_atom_site_adp_type
_atom_site_occupancy
_atom_site_symmetry_multiplicity
_atom_site_calc_flag
Ba1 Ba 0.27776(4) 0.74450(2) 0.067206(19) 0.01357(5) Uani 1 1 d
Te1 Te 0.61819(3) 0.51462(2) 0.425833(19) 0.00822(4) Uani 1 1 d
Mo1 Mo 0.22569(5) 0.27524(3) 0.22768(2) 0.00754(5) Uani 1 1 d
Mo2 Mo -0.20783(4) 0.95108(3) 0.32593(3) 0.00735(5) Uani 1 1 d
O1 O 0.2899(4) 0.4313(3) 0.4392(2) 0.0074(3) Uani 1 1 d
O2 O 0.5395(4) 0.7318(3) 0.3326(2) 0.0114(4) Uani 1 1 d
O3 O 0.5472(4) 0.5946(3) 0.6309(2) 0.0102(4) Uani 1 1 d
O4 O 0.5038(4) 0.3952(3) 0.1895(2) 0.0115(4) Uani 1 1 d
O5 O 0.0152(4) 0.4316(4) 0.1644(3) 0.0131(4) Uani 1 1 d
O6 O 0.2227(5) 0.1182(3) 0.0820(3) 0.0159(5) Uani 1 1 d
O7 O -0.0284(5) 1.1531(3) 0.3596(3) 0.0125(4) Uani 1 1 d
O8 O 0.0194(5) 0.7937(4) 0.3334(3) 0.0163(5) Uani 1 1 d
O9 O -0.2797(5) 0.9651(3) 0.1337(3) 0.0146(4) Uani 1 1 d

loop_
_atom_site_aniso_label
_atom_site_aniso_U_11
_atom_site_aniso_U_22
_atom_site_aniso_U_33
_atom_site_aniso_U_23
_atom_site_aniso_U_13
_atom_site_aniso_U_12
Ba1 0.01959(9) 0.01123(8) 0.00991(7) -0.00042(5) 0.00091(6) -0.00156(7)
Te1 0.00786(7) 0.00789(8) 0.00895(7) 0.00006(6) 0.00134(6) -0.00017(6)
Mo1 0.00928(10) 0.00706(10) 0.00628(9) -0.00003(7) 0.00013(8) -0.00147(8)
Mo2 0.00814(10) 0.00731(10) 0.00666(9) 0.00025(7) 0.00172(8) -0.00099(8)
O1 0.0079(8) 0.0079(9) 0.0066(7) -0.0008(7) 0.0021(7) -0.0015(7)
O2 0.0156(10) 0.0075(9) 0.0109(8) 0.0013(8) -0.0018(8) -0.0030(8)
O3 0.0138(10) 0.0096(9) 0.0073(8) -0.0019(7) 0.0008(8) -0.0016(8)
O4 0.0119(9) 0.0129(10) 0.0098(8) -0.0008(7) 0.0018(8) -0.0032(8)
O5 0.0133(10) 0.0134(10) 0.0126(9) 0.0017(8) -0.0006(8) 0.0021(9)
O6 0.0250(12) 0.0118(10) 0.0110(9) -0.0027(8) -0.0004(10) -0.0027(10)
O7 0.0145(11) 0.0095(10) 0.0135(9) -0.0003(8) 0.0032(9) -0.0051(8)
O8 0.0150(11) 0.0149(11) 0.0191(10) 0.0012(9) 0.0048(9) 0.0023(9)
O9 0.0186(11) 0.0146(11) 0.0106(8) 0.0005(8) 0.0010(9) -0.0048(9)

loop_
_atom_type_symbol
_atom_type_description
_atom_type_scat_dispersion_real
_atom_type_scat_dispersion_imag
_atom_type_scat_source
O O 0.0106 0.0060 'International Tables Vol C Tables 4.2.6.8 and 6.1.1.4'
Mo Mo -1.6832 0.6857 'International Tables Vol C Tables 4.2.6.8 and 6.1.1.4'
Te Te -0.5308 1.6751 'International Tables Vol C Tables 4.2.6.8 and 6.1.1.4'
Ba Ba -0.3244 2.2819 'International Tables Vol C Tables 4.2.6.8 and 6.1.1.4'

loop_
_geom_angle_atom_site_label_1
_geom_angle_atom_site_label_2
_geom_angle_atom_site_label_3
_geom_angle
_geom_angle_site_symmetry_1
_geom_angle_site_symmetry_3
O9 Ba1 O2 121.43(7) 2_545 .
O9 Ba1 O8 130.73(8) 2_545 .
O2 Ba1 O8 63.57(7) . .
O9 Ba1 O6 141.95(7) 2_545 1_565
O2 Ba1 O6 92.92(7) . 1_565
O8 Ba1 O6 76.90(8) . 1_565
O9 Ba1 O4 77.05(7) 2_545 2_655
O2 Ba1 O4 118.34(7) . 2_655
O8 Ba1 O4 148.82(7) . 2_655
O6 Ba1 O4 71.93(7) 1_565 2_655
O9 Ba1 O5 65.47(7) 2_545 .
O2 Ba1 O5 88.80(6) . .
O8 Ba1 O5 65.74(7) . .
O6 Ba1 O5 137.16(8) 1_565 .
O4 Ba1 O5 141.77(7) 2_655 .
O9 Ba1 O5 85.28(7) 2_545 2
O2 Ba1 O5 152.90(7) . 2
O8 Ba1 O5 103.84(7) . 2
O6 Ba1 O5 60.17(7) 1_565 2
O4 Ba1 O5 59.36(7) 2_655 2
O5 Ba1 O5 108.40(4) . 2
O9 Ba1 O9 122.19(3) 2_545 1_655
O2 Ba1 O9 55.41(6) . 1_655
O8 Ba1 O9 100.97(7) . 1_655
O6 Ba1 O9 62.32(8) 1_565 1_655
O4 Ba1 O9 65.17(6) 2_655 1_655
O5 Ba1 O9 142.94(6) . 1_655
O5 Ba1 O9 108.38(7) 2 1_655
O9 Ba1 O4 65.03(6) 2_545 .
O2 Ba1 O4 57.55(6) . .
O8 Ba1 O4 91.49(7) . .
O6 Ba1 O4 150.19(6) 1_565 .
O4 Ba1 O4 116.26(5) 2_655 .
O5 Ba1 O4 54.22(6) . .
O5 Ba1 O4 149.53(6) 2 .
O9 Ba1 O4 93.96(6) 1_655 .
O9 Ba1 O6 61.30(7) 2_545 2
O2 Ba1 O6 141.95(7) . 2
O8 Ba1 O6 86.21(7) . 2
O6 Ba1 O6 102.60(6) 1_565 2
O4 Ba1 O6 99.54(6) 2_655 2
O5 Ba1 O6 56.40(6) . 2
O5 Ba1 O6 52.22(7) 2 2
O9 Ba1 O6 160.60(6) 1_655 2
O4 Ba1 O6 103.93(6) . 2
O9 Ba1 O6 60.01(7) 2_545 2_655
O2 Ba1 O6 83.94(6) . 2_655
O8 Ba1 O6 146.71(6) . 2_655
O6 Ba1 O6 113.81(7) 1_565 2_655
O4 Ba1 O6 53.58(6) 2_655 2_655
O5 Ba1 O6 108.95(7) . 2_655
O5 Ba1 O6 108.74(6) 2 2_655
O9 Ba1 O6 62.44(7) 1_655 2_655
O4 Ba1 O6 63.23(6) . 2_655
O6 Ba1 O6 119.32(8) 2 2_655
O9 Ba1 Mo1 62.65(5) 2_545 .
O2 Ba1 Mo1 71.93(5) . .
O8 Ba1 Mo1 76.31(6) . .
O6 Ba1 Mo1 152.98(5) 1_565 .
O4 Ba1 Mo1 134.84(5) 2_655 .
O5 Ba1 Mo1 25.89(5) . .
O5 Ba1 Mo1 130.84(5) 2 .
O9 Ba1 Mo1 119.99(5) 1_655 .
O4 Ba1 Mo1 28.35(4) . .
O6 Ba1 Mo1 79.12(4) 2 .
O6 Ba1 Mo1 87.36(5) 2_655 .
O2 Te1 O1 95.34(10) . .
O2 Te1 O3 95.48(10) . .
O1 Te1 O3 80.66(9) . .
O2 Te1 O4 83.04(8) . .
O1 Te1 O4 71.98(8) . .
O3 Te1 O4 152.30(9) . .
O2 Te1 Mo2 105.44(8) . 2_546
O4 Te1 Mo2 111.53(6) . 2_546
O5 Mo1 O6 102.46(12) . .
O5 Mo1 O4 100.12(11) . .
O6 Mo1 O4 101.09(12) . .
O5 Mo1 O7 91.06(11) . 1_545
O6 Mo1 O7 97.07(11) . 1_545
O4 Mo1 O7 156.01(9) . 1_545
O5 Mo1 O3 164.34(10) . 2_646
O6 Mo1 O3 90.38(10) . 2_646
O4 Mo1 O3 85.94(9) . 2_646
O7 Mo1 O3 78.35(9) 1_545 2_646
O5 Mo1 O1 90.95(9) . .
O6 Mo1 O1 166.58(10) . .
O4 Mo1 O1 76.91(9) . .
O7 Mo1 O1 81.78(9) 1_545 .
O3 Mo1 O1 76.27(8) 2_646 .
O5 Mo1 Ba1 46.61(9) . .
O6 Mo1 Ba1 110.16(9) . .
O4 Mo1 Ba1 53.55(7) . .
O7 Mo1 Ba1 132.75(7) 1_545 .
O3 Mo1 Ba1 136.63(6) 2_646 .
O1 Mo1 Ba1 79.58(6) . .
O5 Mo1 Ba1 48.45(8) . 2_545
O6 Mo1 Ba1 56.82(9) . 2_545
O4 Mo1 Ba1 121.20(7) . 2_545
O7 Mo1 Ba1 81.99(6) 1_545 2_545
O3 Mo1 Ba1 139.05(6) 2_646 2_545
O1 Mo1 Ba1 135.61(6) . 2_545
Ba1 Mo1 Ba1 81.842(6) . 2_545
O5 Mo1 Ba1 107.89(8) . 2_645
O6 Mo1 Ba1 56.91(10) . 2_645
O4 Mo1 Ba1 44.18(7) . 2_645
O7 Mo1 Ba1 150.02(7) 1_545 2_645
O3 Mo1 Ba1 86.57(6) 2_646 2_645
O1 Mo1 Ba1 119.76(6) . 2_645
Ba1 Mo1 Ba1 74.967(6) . 2_645
Ba1 Mo1 Ba1 93.243(6) 2_545 2_645
O8 Mo2 O9 103.53(12) . .
O8 Mo2 O7 99.28(12) . .
O9 Mo2 O7 102.98(11) . .
O8 Mo2 O1 94.72(10) . 2_556
O9 Mo2 O1 154.51(10) . 2_556
O7 Mo2 O1 91.26(9) . 2_556
O8 Mo2 O2 87.46(11) . 1_455
O9 Mo2 O2 86.22(9) . 1_455
O7 Mo2 O2 166.85(10) . 1_455
O1 Mo2 O2 76.86(8) 2_556 1_455
O8 Mo2 O3 161.90(11) . 2_556
O9 Mo2 O3 87.55(10) . 2_556
O7 Mo2 O3 91.94(10) . 2_556
O1 Mo2 O3 70.73(8) 2_556 2_556
O2 Mo2 O3 78.93(9) 1_455 2_556
O8 Mo2 Te1 126.71(9) . 2_556
O9 Mo2 Te1 120.21(9) . 2_556
O7 Mo2 Te1 98.93(8) . 2_556
O1 Mo2 Te1 35.39(6) 2_556 2_556
O2 Mo2 Te1 68.11(6) 1_455 2_556
O3 Mo2 Te1 36.53(6) 2_556 2_556
O8 Mo2 Ba1 40.37(9) . .
O9 Mo2 Ba1 66.33(9) . .
O7 Mo2 Ba1 92.51(8) . .
O1 Mo2 Ba1 134.89(6) 2_556 .
O2 Mo2 Ba1 99.86(6) 1_455 .
O3 Mo2 Ba1 153.83(5) 2_556 .
Te1 Mo2 Ba1 164.661(9) 2_556 .
O8 Mo2 Ba1 106.07(9) . 1_455
O9 Mo2 Ba1 45.99(8) . 1_455
O7 Mo2 Ba1 143.49(7) . 1_455
O1 Mo2 Ba1 111.97(6) 2_556 1_455
O2 Mo2 Ba1 41.82(5) 1_455 1_455
O3 Mo2 Ba1 71.30(6) 2_556 1_455
Te1 Mo2 Ba1 86.648(7) 2_556 1_455
Ba1 Mo2 Ba1 90.228(6) . 1_455
Te1 O1 Mo2 104.63(8) . 2_546
Te1 O1 Mo1 104.82(10) . .
Mo2 O1 Mo1 144.89(11) 2_546 .
Te1 O2 Mo2 121.61(11) . 1_655
Te1 O2 Ba1 121.66(10) . .
Mo2 O2 Ba1 106.57(8) 1_655 .
Te1 O3 Mo2 101.36(9) . 2_546
Te1 O3 Mo1 126.02(12) . 2_656
Mo2 O3 Mo1 132.58(11) 2_546 2_656
Mo1 O4 Te1 103.84(11) . .
Mo1 O4 Ba1 109.15(10) . 2_645
Te1 O4 Ba1 138.87(10) . 2_645
Mo1 O4 Ba1 98.10(9) . .
Te1 O4 Ba1 95.39(8) . .
Ba1 O4 Ba1 103.41(7) 2_645 .
Mo1 O5 Ba1 107.50(11) . .
Mo1 O5 Ba1 105.38(11) . 2_545
Ba1 O5 Ba1 116.79(8) . 2_545
Mo1 O6 Ba1 134.65(12) . 1_545
Mo1 O6 Ba1 96.02(11) . 2_545
Ba1 O6 Ba1 111.59(8) 1_545 2_545
Mo1 O6 Ba1 96.18(11) . 2_645
Ba1 O6 Ba1 100.18(8) 1_545 2_645
Ba1 O6 Ba1 119.32(8) 2_545 2_645
Mo2 O7 Mo1 130.44(13) . 1_565
Mo2 O8 Ba1 116.13(12) . .
Mo2 O9 Ba1 132.46(12) . 2
Mo2 O9 Ba1 109.34(11) . 1_455
Ba1 O9 Ba1 107.57(7) 2 1_455

loop_
_geom_bond_atom_site_label_1
_geom_bond_atom_site_label_2
_geom_bond_distance
_geom_bond_site_symmetry_2
Ba1 O9 2.737(2) 2_545
Ba1 O2 2.7385(19) .
Ba1 O8 2.795(3) .
Ba1 O6 2.806(3) 1_565
Ba1 O4 2.820(2) 2_655
Ba1 O5 2.886(3) .
Ba1 O5 2.943(2) 2
Ba1 O9 3.001(2) 1_655
Ba1 O4 3.078(2) .
Ba1 O6 3.191(3) 2
Ba1 O6 3.222(3) 2_655
Ba1 Mo1 3.7879(3) .
Te1 O2 1.865(2) .
Te1 O1 1.925(2) .
Te1 O3 1.953(2) .
Te1 O4 2.347(2) .
Te1 Mo2 3.2168(3) 2_546
Mo1 O5 1.734(2) .
Mo1 O6 1.740(2) .
Mo1 O4 1.817(2) .
Mo1 O7 2.054(2) 1_545
Mo1 O3 2.215(2) 2_646
Mo1 O1 2.225(2) .
Mo1 Ba1 3.7915(3) 2_545
Mo1 Ba1 3.8231(3) 2_645
Mo2 O8 1.721(3) .
Mo2 O9 1.742(2) .
Mo2 O7 1.826(2) .
Mo2 O1 2.136(2) 2_556
Mo2 O2 2.153(2) 1_455
Mo2 O3 2.200(2) 2_556
Mo2 Te1 3.2168(3) 2_556
Mo2 Ba1 3.9368(3) 1_455
O1 Mo2 2.136(2) 2_546
O2 Mo2 2.153(2) 1_655
O3 Mo2 2.200(2) 2_546
O3 Mo1 2.215(2) 2_656
O4 Ba1 2.820(2) 2_645
O5 Ba1 2.943(2) 2_545
O6 Ba1 2.806(3) 1_545
O6 Ba1 3.191(3) 2_545
O6 Ba1 3.222(3) 2_645
O7 Mo1 2.054(2) 1_565
O9 Ba1 2.737(2) 2
O9 Ba1 3.001(2) 1_455

loop_
_geom_torsion_atom_site_label_1
_geom_torsion_atom_site_label_2
_geom_torsion_atom_site_label_3
_geom_torsion_atom_site_label_4
_geom_torsion
_geom_torsion_site_symmetry_1
_geom_torsion_site_symmetry_4
O9 Ba1 Mo1 O5 -89.72(12) 2_545 .
O2 Ba1 Mo1 O5 128.45(12) . .
O8 Ba1 Mo1 O5 62.18(12) . .
O6 Ba1 Mo1 O5 69.90(16) 1_565 .
O4 Ba1 Mo1 O5 -119.23(12) 2_655 .
O5 Ba1 Mo1 O5 -34.43(15) 2 .
O9 Ba1 Mo1 O5 157.08(12) 1_655 .
O4 Ba1 Mo1 O5 -177.29(14) . .
O6 Ba1 Mo1 O5 -26.54(12) 2 .
O6 Ba1 Mo1 O5 -147.07(11) 2_655 .
O9 Ba1 Mo1 O6 -1.48(12) 2_545 .
O2 Ba1 Mo1 O6 -143.32(12) . .
O8 Ba1 Mo1 O6 150.41(12) . .
O6 Ba1 Mo1 O6 158.1(2) 1_565 .
O4 Ba1 Mo1 O6 -31.00(12) 2_655 .
O5 Ba1 Mo1 O6 88.23(15) . .
O5 Ba1 Mo1 O6 53.81(12) 2 .
O9 Ba1 Mo1 O6 -114.68(12) 1_655 .
O4 Ba1 Mo1 O6 -89.06(14) . .
O6 Ba1 Mo1 O6 61.70(14) 2 .
O6 Ba1 Mo1 O6 -58.84(13) 2_655 .
O9 Ba1 Mo1 O4 87.57(10) 2_545 .
O2 Ba1 Mo1 O4 -54.27(10) . .
O8 Ba1 Mo1 O4 -120.53(10) . .
O6 Ba1 Mo1 O4 -112.82(15) 1_565 .
O4 Ba1 Mo1 O4 58.06(12) 2_655 .
O5 Ba1 Mo1 O4 177.29(14) . .
O5 Ba1 Mo1 O4 142.86(11) 2 .
O9 Ba1 Mo1 O4 -25.63(11) 1_655 .
O6 Ba1 Mo1 O4 150.75(10) 2 .
O6 Ba1 Mo1 O4 30.22(10) 2_655 .
O9 Ba1 Mo1 O7 -122.66(10) 2_545 1_545
O2 Ba1 Mo1 O7 95.50(10) . 1_545
O8 Ba1 Mo1 O7 29.23(10) . 1_545
O6 Ba1 Mo1 O7 36.95(14) 1_565 1_545
O4 Ba1 Mo1 O7 -152.18(11) 2_655 1_545
O5 Ba1 Mo1 O7 -32.95(14) . 1_545
O5 Ba1 Mo1 O7 -67.37(11) 2 1_545
O9 Ba1 Mo1 O7 124.14(10) 1_655 1_545
O4 Ba1 Mo1 O7 149.77(12) . 1_545
O6 Ba1 Mo1 O7 -59.48(10) 2 1_545
O6 Ba1 Mo1 O7 179.98(9) 2_655 1_545
O9 Ba1 Mo1 O3 112.03(11) 2_545 2_646
O2 Ba1 Mo1 O3 -29.81(10) . 2_646
O8 Ba1 Mo1 O3 -96.08(10) . 2_646
O6 Ba1 Mo1 O3 -88.36(15) 1_565 2_646
O4 Ba1 Mo1 O3 82.51(11) 2_655 2_646
O5 Ba1 Mo1 O3 -158.26(14) . 2_646
O5 Ba1 Mo1 O3 167.32(11) 2 2_646
O9 Ba1 Mo1 O3 -1.17(11) 1_655 2_646
O4 Ba1 Mo1 O3 24.46(12) . 2_646
O6 Ba1 Mo1 O3 175.21(10) 2 2_646
O6 Ba1 Mo1 O3 54.67(10) 2_655 2_646
O9 Ba1 Mo1 O1 168.92(8) 2_545 .
O2 Ba1 Mo1 O1 27.08(8) . .
O8 Ba1 Mo1 O1 -39.18(8) . .
O6 Ba1 Mo1 O1 -31.47(14) 1_565 .
O4 Ba1 Mo1 O1 139.41(9) 2_655 .
O5 Ba1 Mo1 O1 -101.36(12) . .
O5 Ba1 Mo1 O1 -135.79(9) 2 .
O9 Ba1 Mo1 O1 55.72(8) 1_655 .
O4 Ba1 Mo1 O1 81.35(10) . .
O6 Ba1 Mo1 O1 -127.90(8) 2 .
O6 Ba1 Mo1 O1 111.57(7) 2_655 .
O9 Ba1 Mo1 Ba1 -51.58(6) 2_545 2_545
O2 Ba1 Mo1 Ba1 166.59(5) . 2_545
O8 Ba1 Mo1 Ba1 100.32(5) . 2_545
O6 Ba1 Mo1 Ba1 108.04(12) 1_565 2_545
O4 Ba1 Mo1 Ba1 -81.09(6) 2_655 2_545
O5 Ba1 Mo1 Ba1 38.14(11) . 2_545
O5 Ba1 Mo1 Ba1 3.72(7) 2 2_545
O9 Ba1 Mo1 Ba1 -164.78(6) 1_655 2_545
O4 Ba1 Mo1 Ba1 -139.15(9) . 2_545
O6 Ba1 Mo1 Ba1 11.60(5) 2 2_545
O6 Ba1 Mo1 Ba1 -108.93(4) 2_655 2_545
O9 Ba1 Mo1 Ba1 44.03(6) 2_545 2_645
O2 Ba1 Mo1 Ba1 -97.81(5) . 2_645
O8 Ba1 Mo1 Ba1 -164.08(5) . 2_645
O6 Ba1 Mo1 Ba1 -156.36(12) 1_565 2_645
O4 Ba1 Mo1 Ba1 14.51(6) 2_655 2_645
O5 Ba1 Mo1 Ba1 133.75(11) . 2_645
O5 Ba1 Mo1 Ba1 99.32(7) 2 2_645
O9 Ba1 Mo1 Ba1 -69.17(6) 1_655 2_645
O4 Ba1 Mo1 Ba1 -43.54(9) . 2_645
O6 Ba1 Mo1 Ba1 107.21(5) 2 2_645
O6 Ba1 Mo1 Ba1 -13.33(4) 2_655 2_645
O9 Ba1 Mo2 O8 93.05(15) 2_545 .
O2 Ba1 Mo2 O8 -34.23(15) . .
O6 Ba1 Mo2 O8 -131.94(15) 1_565 .
O4 Ba1 Mo2 O8 -154.86(15) 2_655 .
O5 Ba1 Mo2 O8 56.15(15) . .
O5 Ba1 Mo2 O8 167.35(15) 2 .
O9 Ba1 Mo2 O8 -85.82(15) 1_655 .
O4 Ba1 Mo2 O8 15.06(15) . .
O6 Ba1 Mo2 O8 114.18(15) 2 .
O6 Ba1 Mo2 O8 -62.0(2) 2_655 .
Mo1 Ba1 Mo2 O8 36.77(14) . .
O9 Ba1 Mo2 O9 -62.46(7) 2_545 .
O2 Ba1 Mo2 O9 170.26(10) . .
O8 Ba1 Mo2 O9 -155.51(16) . .
O6 Ba1 Mo2 O9 72.55(10) 1_565 .
O4 Ba1 Mo2 O9 49.62(10) 2_655 .
O5 Ba1 Mo2 O9 -99.37(10) . .
O5 Ba1 Mo2 O9 11.84(10) 2 .
O9 Ba1 Mo2 O9 118.67(12) 1_655 .
O4 Ba1 Mo2 O9 -140.45(10) . .
O6 Ba1 Mo2 O9 -41.33(10) 2 .
O6 Ba1 Mo2 O9 142.52(19) 2_655 .
Mo1 Ba1 Mo2 O9 -118.74(9) . .
O9 Ba1 Mo2 O7 -165.54(10) 2_545 .
O2 Ba1 Mo2 O7 67.18(9) . .
O8 Ba1 Mo2 O7 101.41(16) . .
O6 Ba1 Mo2 O7 -30.53(9) 1_565 .
O4 Ba1 Mo2 O7 -53.46(9) 2_655 .
O5 Ba1 Mo2 O7 157.55(8) . .
O5 Ba1 Mo2 O7 -91.24(9) 2 .
O9 Ba1 Mo2 O7 15.59(9) 1_655 .
O4 Ba1 Mo2 O7 116.47(9) . .
O6 Ba1 Mo2 O7 -144.41(8) 2 .
O6 Ba1 Mo2 O7 39.44(19) 2_655 .
Mo1 Ba1 Mo2 O7 138.18(7) . .
O9 Ba1 Mo2 O1 100.18(11) 2_545 2_556
O2 Ba1 Mo2 O1 -27.10(10) . 2_556
O8 Ba1 Mo2 O1 7.13(16) . 2_556
O6 Ba1 Mo2 O1 -124.81(10) 1_565 2_556
O4 Ba1 Mo2 O1 -147.74(10) 2_655 2_556
O5 Ba1 Mo2 O1 63.27(9) . 2_556
O5 Ba1 Mo2 O1 174.48(10) 2 2_556
O9 Ba1 Mo2 O1 -78.69(9) 1_655 2_556
O4 Ba1 Mo2 O1 22.19(9) . 2_556
O6 Ba1 Mo2 O1 121.31(10) 2 2_556
O6 Ba1 Mo2 O1 -54.84(18) 2_655 2_556
Mo1 Ba1 Mo2 O1 43.90(8) . 2_556
O9 Ba1 Mo2 O2 18.95(9) 2_545 1_455
O2 Ba1 Mo2 O2 -108.33(8) . 1_455
O8 Ba1 Mo2 O2 -74.10(15) . 1_455
O6 Ba1 Mo2 O2 153.96(8) 1_565 1_455
O4 Ba1 Mo2 O2 131.04(8) 2_655 1_455
O5 Ba1 Mo2 O2 -17.95(7) . 1_455
O5 Ba1 Mo2 O2 93.25(7) 2 1_455
O9 Ba1 Mo2 O2 -159.92(7) 1_655 1_455
O4 Ba1 Mo2 O2 -59.04(7) . 1_455
O6 Ba1 Mo2 O2 40.08(7) 2 1_455
O6 Ba1 Mo2 O2 -136.07(18) 2_655 1_455
Mo1 Ba1 Mo2 O2 -37.33(5) . 1_455
O9 Ba1 Mo2 O3 -65.98(16) 2_545 2_556
O2 Ba1 Mo2 O3 166.74(15) . 2_556
O8 Ba1 Mo2 O3 -159.0(2) . 2_556
O6 Ba1 Mo2 O3 69.03(15) 1_565 2_556
O4 Ba1 Mo2 O3 46.11(15) 2_655 2_556
O5 Ba1 Mo2 O3 -102.88(15) . 2_556
O5 Ba1 Mo2 O3 8.32(15) 2 2_556
O9 Ba1 Mo2 O3 115.15(15) 1_655 2_556
O4 Ba1 Mo2 O3 -143.97(15) . 2_556
O6 Ba1 Mo2 O3 -44.85(15) 2 2_556
O6 Ba1 Mo2 O3 139.0(2) 2_655 2_556
Mo1 Ba1 Mo2 O3 -122.26(14) . 2_556
O9 Ba1 Mo2 Te1 56.12(7) 2_545 2_556
O2 Ba1 Mo2 Te1 -71.16(6) . 2_556
O8 Ba1 Mo2 Te1 -36.93(14) . 2_556
O6 Ba1 Mo2 Te1 -168.86(6) 1_565 2_556
O4 Ba1 Mo2 Te1 168.21(6) 2_655 2_556
O5 Ba1 Mo2 Te1 19.22(5) . 2_556
O5 Ba1 Mo2 Te1 130.43(6) 2 2_556
O9 Ba1 Mo2 Te1 -122.74(5) 1_655 2_556
O4 Ba1 Mo2 Te1 -21.87(5) . 2_556
O6 Ba1 Mo2 Te1 77.25(5) 2 2_556
O6 Ba1 Mo2 Te1 -98.89(17) 2_655 2_556
Mo1 Ba1 Mo2 Te1 -0.16(3) . 2_556
O9 Ba1 Mo2 Ba1 -21.96(7) 2_545 1_455
O2 Ba1 Mo2 Ba1 -149.24(5) . 1_455
O8 Ba1 Mo2 Ba1 -115.01(14) . 1_455
O6 Ba1 Mo2 Ba1 113.06(6) 1_565 1_455
O4 Ba1 Mo2 Ba1 90.13(6) 2_655 1_455
O5 Ba1 Mo2 Ba1 -58.86(4) . 1_455
O5 Ba1 Mo2 Ba1 52.35(5) 2 1_455
O9 Ba1 Mo2 Ba1 159.18(4) 1_655 1_455
O4 Ba1 Mo2 Ba1 -99.95(4) . 1_455
O6 Ba1 Mo2 Ba1 -0.83(5) 2 1_455
O6 Ba1 Mo2 Ba1 -176.97(17) 2_655 1_455
Mo1 Ba1 Mo2 Ba1 -78.238(6) . 1_455
O2 Te1 O1 Mo2 -107.75(10) . 2_546
O3 Te1 O1 Mo2 -13.05(10) . 2_546
O4 Te1 O1 Mo2 171.37(12) . 2_546
O2 Te1 O1 Mo1 91.57(10) . .
O3 Te1 O1 Mo1 -173.74(11) . .
O4 Te1 O1 Mo1 10.69(8) . .
Mo2 Te1 O1 Mo1 -160.68(15) 2_546 .
O5 Mo1 O1 Te1 -113.71(12) . .
O6 Mo1 O1 Te1 69.3(5) . .
O4 Mo1 O1 Te1 -13.54(10) . .
O7 Mo1 O1 Te1 155.36(11) 1_545 .
O3 Mo1 O1 Te1 75.43(10) 2_646 .
Ba1 Mo1 O1 Te1 -68.27(8) . .
Ba1 Mo1 O1 Te1 -135.05(6) 2_545 .
Ba1 Mo1 O1 Te1 -2.41(11) 2_645 .
O5 Mo1 O1 Mo2 100.1(2) . 2_546
O6 Mo1 O1 Mo2 -76.8(5) . 2_546
O4 Mo1 O1 Mo2 -159.7(2) . 2_546
O7 Mo1 O1 Mo2 9.18(18) 1_545 2_546
O3 Mo1 O1 Mo2 -70.75(18) 2_646 2_546
Ba1 Mo1 O1 Mo2 145.56(18) . 2_546
Ba1 Mo1 O1 Mo2 78.8(2) 2_545 2_546
Ba1 Mo1 O1 Mo2 -148.58(15) 2_645 2_546
O1 Te1 O2 Mo2 163.23(12) . 1_655
O3 Te1 O2 Mo2 82.13(13) . 1_655
O4 Te1 O2 Mo2 -125.70(13) . 1_655
Mo2 Te1 O2 Mo2 123.82(11) 2_546 1_655
O1 Te1 O2 Ba1 -56.15(13) . .
O3 Te1 O2 Ba1 -137.25(12) . .
O4 Te1 O2 Ba1 14.92(12) . .
Mo2 Te1 O2 Ba1 -95.56(11) 2_546 .
O9 Ba1 O2 Te1 -26.21(16) 2_545 .
O8 Ba1 O2 Te1 97.17(14) . .
O6 Ba1 O2 Te1 170.99(13) 1_565 .
O4 Ba1 O2 Te1 -118.00(12) 2_655 .
O5 Ba1 O2 Te1 33.83(13) . .
O5 Ba1 O2 Te1 164.54(12) 2 .
O9 Ba1 O2 Te1 -135.90(16) 1_655 .
O4 Ba1 O2 Te1 -13.35(11) . .
O6 Ba1 O2 Te1 56.18(18) 2 .
O6 Ba1 O2 Te1 -75.37(13) 2_655 .
Mo1 Ba1 O2 Te1 13.82(10) . .
O9 Ba1 O2 Mo2 119.47(10) 2_545 1_655
O8 Ba1 O2 Mo2 -117.15(12) . 1_655
O6 Ba1 O2 Mo2 -43.33(10) 1_565 1_655
O4 Ba1 O2 Mo2 27.68(12) 2_655 1_655
O5 Ba1 O2 Mo2 179.51(10) . 1_655
O5 Ba1 O2 Mo2 -49.8(2) 2 1_655
O9 Ba1 O2 Mo2 9.78(8) 1_655 1_655
O4 Ba1 O2 Mo2 132.33(12) . 1_655
O6 Ba1 O2 Mo2 -158.13(9) 2 1_655
O6 Ba1 O2 Mo2 70.32(9) 2_655 1_655
Mo1 Ba1 O2 Mo2 159.51(10) . 1_655
O2 Te1 O3 Mo2 107.03(10) . 2_546
O1 Te1 O3 Mo2 12.50(9) . 2_546
O4 Te1 O3 Mo2 21.6(2) . 2_546
O2 Te1 O3 Mo1 -74.99(14) . 2_656
O1 Te1 O3 Mo1 -169.51(15) . 2_656
O4 Te1 O3 Mo1 -160.43(13) . 2_656
Mo2 Te1 O3 Mo1 178.0(2) 2_546 2_656
O5 Mo1 O4 Te1 99.63(11) . .
O6 Mo1 O4 Te1 -155.41(11) . .
O7 Mo1 O4 Te1 -16.9(3) 1_545 .
O3 Mo1 O4 Te1 -65.82(10) 2_646 .
O1 Mo1 O4 Te1 11.02(8) . .
Ba1 Mo1 O4 Te1 97.63(11) . .
Ba1 Mo1 O4 Te1 146.82(5) 2_545 .
Ba1 Mo1 O4 Te1 -155.07(15) 2_645 .
O5 Mo1 O4 Ba1 -105.30(11) . 2_645
O6 Mo1 O4 Ba1 -0.34(12) . 2_645
O7 Mo1 O4 Ba1 138.1(2) 1_545 2_645
O3 Mo1 O4 Ba1 89.25(9) 2_646 2_645
O1 Mo1 O4 Ba1 166.09(11) . 2_645
Ba1 Mo1 O4 Ba1 -107.30(10) . 2_645
Ba1 Mo1 O4 Ba1 -58.11(11) 2_545 2_645
O5 Mo1 O4 Ba1 2.00(10) . .
O6 Mo1 O4 Ba1 106.97(10) . .
O7 Mo1 O4 Ba1 -114.6(2) 1_545 .
O3 Mo1 O4 Ba1 -163.44(8) 2_646 .
O1 Mo1 O4 Ba1 -86.61(8) . .
Ba1 Mo1 O4 Ba1 49.19(9) 2_545 .
Ba1 Mo1 O4 Ba1 107.30(10) 2_645 .
O2 Te1 O4 Mo1 -111.03(12) . .
O1 Te1 O4 Mo1 -13.08(10) . .
O3 Te1 O4 Mo1 -22.5(2) . .
Mo2 Te1 O4 Mo1 -7.13(12) 2_546 .
O2 Te1 O4 Ba1 106.23(16) . 2_645
O1 Te1 O4 Ba1 -155.82(17) . 2_645
O3 Te1 O4 Ba1 -165.25(15) . 2_645
Mo2 Te1 O4 Ba1 -149.87(12) 2_546 2_645
O2 Te1 O4 Ba1 -11.29(9) . .
O1 Te1 O4 Ba1 86.66(9) . .
O3 Te1 O4 Ba1 77.2(2) . .
Mo2 Te1 O4 Ba1 92.60(5) 2_546 .
O9 Ba1 O4 Mo1 -78.23(10) 2_545 .
O2 Ba1 O4 Mo1 113.87(11) . .
O8 Ba1 O4 Mo1 56.84(9) . .
O6 Ba1 O4 Mo1 122.61(14) 1_565 .
O4 Ba1 O4 Mo1 -137.86(9) 2_655 .
O5 Ba1 O4 Mo1 -1.46(7) . .
O5 Ba1 O4 Mo1 -64.24(17) 2 .
O9 Ba1 O4 Mo1 157.94(9) 1_655 .
O6 Ba1 O4 Mo1 -29.63(10) 2 .
O6 Ba1 O4 Mo1 -145.73(10) 2_655 .
O9 Ba1 O4 Te1 176.94(11) 2_545 .
O2 Ba1 O4 Te1 9.03(7) . .
O8 Ba1 O4 Te1 -48.00(9) . .
O6 Ba1 O4 Te1 17.77(19) 1_565 .
O4 Ba1 O4 Te1 117.30(8) 2_655 .
O5 Ba1 O4 Te1 -106.30(10) . .
O5 Ba1 O4 Te1 -169.08(10) 2 .
O9 Ba1 O4 Te1 53.10(8) 1_655 .
O6 Ba1 O4 Te1 -134.46(7) 2 .
O6 Ba1 O4 Te1 109.43(9) 2_655 .
Mo1 Ba1 O4 Te1 -104.84(12) . .
O9 Ba1 O4 Ba1 33.78(7) 2_545 2_645
O2 Ba1 O4 Ba1 -134.13(10) . 2_645
O8 Ba1 O4 Ba1 168.84(8) . 2_645
O6 Ba1 O4 Ba1 -125.39(13) 1_565 2_645
O4 Ba1 O4 Ba1 -25.86(8) 2_655 2_645
O5 Ba1 O4 Ba1 110.54(9) . 2_645
O5 Ba1 O4 Ba1 47.76(16) 2 2_645
O9 Ba1 O4 Ba1 -90.05(7) 1_655 2_645
O6 Ba1 O4 Ba1 82.38(8) 2 2_645
O6 Ba1 O4 Ba1 -33.73(7) 2_655 2_645
Mo1 Ba1 O4 Ba1 112.00(11) . 2_645
O6 Mo1 O5 Ba1 -106.07(12) . .
O4 Mo1 O5 Ba1 -2.21(11) . .
O7 Mo1 O5 Ba1 156.46(10) 1_545 .
O3 Mo1 O5 Ba1 109.5(4) 2_646 .
O1 Mo1 O5 Ba1 74.66(9) . .
Ba1 Mo1 O5 Ba1 -125.23(13) 2_545 .
Ba1 Mo1 O5 Ba1 -47.15(9) 2_645 .
O6 Mo1 O5 Ba1 19.16(14) . 2_545
O4 Mo1 O5 Ba1 123.01(10) . 2_545
O7 Mo1 O5 Ba1 -78.32(10) 1_545 2_545
O3 Mo1 O5 Ba1 -125.3(3) 2_646 2_545
O1 Mo1 O5 Ba1 -160.11(9) . 2_545
Ba1 Mo1 O5 Ba1 125.23(13) . 2_545
Ba1 Mo1 O5 Ba1 78.08(9) 2_645 2_545
O9 Ba1 O5 Mo1 77.52(11) 2_545 .
O2 Ba1 O5 Mo1 -48.14(11) . .
O8 Ba1 O5 Mo1 -109.52(12) . .
O6 Ba1 O5 Mo1 -141.14(10) 1_565 .
O4 Ba1 O5 Mo1 89.67(12) 2_655 .
O5 Ba1 O5 Mo1 153.21(11) 2 .
O9 Ba1 O5 Mo1 -34.03(18) 1_655 .
O4 Ba1 O5 Mo1 1.59(8) . .
O6 Ba1 O5 Mo1 148.21(14) 2 .
O6 Ba1 O5 Mo1 35.04(12) 2_655 .
O9 Ba1 O5 Ba1 -40.56(9) 2_545 2_545
O2 Ba1 O5 Ba1 -166.21(10) . 2_545
O8 Ba1 O5 Ba1 132.41(11) . 2_545
O6 Ba1 O5 Ba1 100.78(11) 1_565 2_545
O4 Ba1 O5 Ba1 -28.40(15) 2_655 2_545
O5 Ba1 O5 Ba1 35.13(10) 2 2_545
O9 Ba1 O5 Ba1 -152.11(9) 1_655 2_545
O4 Ba1 O5 Ba1 -116.49(12) . 2_545
O6 Ba1 O5 Ba1 30.14(8) 2 2_545
O6 Ba1 O5 Ba1 -83.04(9) 2_655 2_545
Mo1 Ba1 O5 Ba1 -118.07(16) . 2_545
O5 Mo1 O6 Ba1 -145.70(19) . 1_545
O4 Mo1 O6 Ba1 111.20(19) . 1_545
O7 Mo1 O6 Ba1 -53.0(2) 1_545 1_545
O3 Mo1 O6 Ba1 25.26(19) 2_646 1_545
O1 Mo1 O6 Ba1 31.2(6) . 1_545
Ba1 Mo1 O6 Ba1 166.24(15) . 1_545
Ba1 Mo1 O6 Ba1 -128.6(2) 2_545 1_545
Ba1 Mo1 O6 Ba1 110.9(2) 2_645 1_545
O5 Mo1 O6 Ba1 -17.06(12) . 2_545
O4 Mo1 O6 Ba1 -120.17(9) . 2_545
O7 Mo1 O6 Ba1 75.59(9) 1_545 2_545
O3 Mo1 O6 Ba1 153.90(9) 2_646 2_545
O1 Mo1 O6 Ba1 159.8(4) . 2_545
Ba1 Mo1 O6 Ba1 -65.13(8) . 2_545
Ba1 Mo1 O6 Ba1 -120.45(9) 2_645 2_545
O5 Mo1 O6 Ba1 103.38(11) . 2_645
O4 Mo1 O6 Ba1 0.28(10) . 2_645
O7 Mo1 O6 Ba1 -163.96(8) 1_545 2_645
O3 Mo1 O6 Ba1 -85.65(8) 2_646 2_645
O1 Mo1 O6 Ba1 -79.7(5) . 2_645
Ba1 Mo1 O6 Ba1 55.32(8) . 2_645
Ba1 Mo1 O6 Ba1 120.45(9) 2_545 2_645
O8 Mo2 O7 Mo1 67.52(18) . 1_565
O9 Mo2 O7 Mo1 -38.80(19) . 1_565
O1 Mo2 O7 Mo1 162.51(17) 2_556 1_565
O2 Mo2 O7 Mo1 -172.3(3) 1_455 1_565
O3 Mo2 O7 Mo1 -126.73(16) 2_556 1_565
Te1 Mo2 O7 Mo1 -162.78(14) 2_556 1_565
Ba1 Mo2 O7 Mo1 27.48(16) . 1_565
Ba1 Mo2 O7 Mo1 -66.3(2) 1_455 1_565
O9 Mo2 O8 Ba1 22.98(15) . .
O7 Mo2 O8 Ba1 -82.89(13) . .
O1 Mo2 O8 Ba1 -174.94(12) 2_556 .
O2 Mo2 O8 Ba1 108.47(12) 1_455 .
O3 Mo2 O8 Ba1 149.5(3) 2_556 .
Te1 Mo2 O8 Ba1 168.57(4) 2_556 .
Ba1 Mo2 O8 Ba1 70.58(12) 1_455 .
O9 Ba1 O8 Mo2 -108.62(14) 2_545 .
O2 Ba1 O8 Mo2 141.47(16) . .
O6 Ba1 O8 Mo2 41.44(13) 1_565 .
O4 Ba1 O8 Mo2 39.8(2) 2_655 .
O5 Ba1 O8 Mo2 -117.08(15) . .
O5 Ba1 O8 Mo2 -12.87(15) 2 .
O9 Ba1 O8 Mo2 99.38(14) 1_655 .
O4 Ba1 O8 Mo2 -166.29(13) . .
O6 Ba1 O8 Mo2 -62.43(13) 2 .
O6 Ba1 O8 Mo2 155.07(10) 2_655 .
Mo1 Ba1 O8 Mo2 -142.15(14) . .
O8 Mo2 O9 Ba1 -121.60(17) . 2
O7 Mo2 O9 Ba1 -18.55(19) . 2
O1 Mo2 O9 Ba1 103.9(2) 2_556 2
O2 Mo2 O9 Ba1 151.94(17) 1_455 2
O3 Mo2 O9 Ba1 72.88(16) 2_556 2
Te1 Mo2 O9 Ba1 90.02(16) 2_556 2
Ba1 Mo2 O9 Ba1 -105.57(17) . 2
Ba1 Mo2 O9 Ba1 139.0(2) 1_455 2
O8 Mo2 O9 Ba1 99.41(13) . 1_455
O7 Mo2 O9 Ba1 -157.55(10) . 1_455
O1 Mo2 O9 Ba1 -35.1(3) 2_556 1_455
O2 Mo2 O9 Ba1 12.94(10) 1_455 1_455
O3 Mo2 O9 Ba1 -66.12(10) 2_556 1_455
Te1 Mo2 O9 Ba1 -48.97(12) 2_556 1_455
Ba1 Mo2 O9 Ba1 115.44(10) . 1_455
